data_2229460
loop_
_publ_author_name
'Pourayoubi, Mehrdad'
'Eshtiagh-Hosseini, Hossein'
'Sanaei Ataabadi, Somayyeh'
'Mancilla Percino, Teresa'
'A. Leyva Ram\'irez, Marco'

_publ_section_title
;
 9-Aminoacridinium nitrate monohydrate
;
_journal_coeditor_code NG5102
_journal_issue 3
_journal_name_full 'Acta Crystallographica Section E'
_journal_page_first o565
_journal_paper_doi 10.1107/S1600536811003953
_journal_volume 67
_journal_year 2011
_chemical_formula_iupac 'C13 H11 N2 +, N O3 -, H2 O'
_chemical_formula_moiety 'C13 H11 N2 +, N O3 -, H2 O'
_chemical_formula_sum 'C13 H13 N3 O4'
_chemical_formula_weight 275.26
_chemical_name_systematic
;
9-Aminoacridinium nitrate monohydrate
;
_space_group_IT_number 2
_symmetry_cell_setting triclinic
_symmetry_space_group_name_Hall '-P 1'
_symmetry_space_group_name_H-M 'P -1'
_atom_sites_solution_hydrogens geom
_atom_sites_solution_primary direct
_atom_sites_solution_secondary difmap
_audit_creation_method SHELXL-97
_cell_angle_alpha 117.0160(10)
_cell_angle_beta 94.1380(10)
_cell_angle_gamma 97.9950(10)
_cell_formula_units_Z 2
_cell_length_a 6.8556(2)
_cell_length_b 10.0532(2)
_cell_length_c 10.5912(3)
_cell_measurement_reflns_used 600
_cell_measurement_temperature 293(2)
_cell_measurement_theta_max 14
_cell_measurement_theta_min 1
_cell_volume 636.36(3)
_computing_cell_refinement 'SCALEPACK (Otwinowski & Minor, 1997)'
_computing_data_collection 'COLLECT (Nonius, 2001)'
_computing_data_reduction 'DENZO and SCALEPACK (Otwinowski & Minor, 1997)'
_computing_molecular_graphics 'Mercury (Macrae <i>et al.</i>, 2006)'
_computing_publication_material 'WinGX (Farrugia, 1999) and enCIFer (Allen <i>et al.</i>, 2004)'
_computing_structure_refinement 'SHELXL97 (Sheldrick, 2008)'
_computing_structure_solution 'SHELXS97 (Sheldrick, 2008)'
_diffrn_ambient_temperature 293(2)
_diffrn_measured_fraction_theta_full 0.963
_diffrn_measured_fraction_theta_max 0.963
_diffrn_measurement_device_type 'Nonius KappaCCD'
_diffrn_measurement_method 'CCD rotation images, thick slices'
_diffrn_radiation_monochromator graphite
_diffrn_radiation_source 'fine-focus sealed tube'
_diffrn_radiation_type MoK\a
_diffrn_radiation_wavelength 0.71073
_diffrn_reflns_av_R_equivalents 0.0279
_diffrn_reflns_av_sigmaI/netI 0.0314
_diffrn_reflns_limit_h_max 8
_diffrn_reflns_limit_h_min -8
_diffrn_reflns_limit_k_max 13
_diffrn_reflns_limit_k_min -12
_diffrn_reflns_limit_l_max 13
_diffrn_reflns_limit_l_min -13
_diffrn_reflns_number 8945
_diffrn_reflns_theta_full 27.56
_diffrn_reflns_theta_max 27.56
_diffrn_reflns_theta_min 3.04
_exptl_absorpt_coefficient_mu 0.109
_exptl_absorpt_correction_T_max 0.9526
_exptl_absorpt_correction_T_min 0.9228
_exptl_absorpt_correction_type multi-scan
_exptl_absorpt_process_details '(Blessing, 1995)'
_exptl_crystal_colour colourless
_exptl_crystal_density_diffrn 1.437
_exptl_crystal_density_method 'not measured'
_exptl_crystal_description block
_exptl_crystal_F_000 288
_exptl_crystal_size_max 0.75
_exptl_crystal_size_mid 0.75
_exptl_crystal_size_min 0.45
_refine_diff_density_max 0.260
_refine_diff_density_min -0.219
_refine_ls_extinction_method none
_refine_ls_goodness_of_fit_ref 1.042
_refine_ls_hydrogen_treatment mixed
_refine_ls_matrix_type full
_refine_ls_number_parameters 201
_refine_ls_number_reflns 2822
_refine_ls_number_restraints 5
_refine_ls_restrained_S_all 1.049
_refine_ls_R_factor_all 0.0655
_refine_ls_R_factor_gt 0.0450
_refine_ls_shift/su_max 0.000
_refine_ls_shift/su_mean 0.000
_refine_ls_structure_factor_coef Fsqd
_refine_ls_weighting_details 'calc w=1/[\s^2^(Fo^2^)+(0.0799P)^2^+0.0299P] where P=(Fo^2^+2Fc^2^)/3'
_refine_ls_weighting_scheme calc
_refine_ls_wR_factor_gt 0.1204
_refine_ls_wR_factor_ref 0.1324
_reflns_number_gt 2054
_reflns_number_total 2822
_reflns_threshold_expression I>2\s(I)
_cod_data_source_file ng5102.cif
_cod_data_source_block I
_cod_database_code 2229460
_cod_database_fobs_code 2229460

loop_
_symmetry_equiv_pos_as_xyz
'x, y, z'
'-x, -y, -z'

loop_
_atom_site_type_symbol
_atom_site_label
_atom_site_fract_x
_atom_site_fract_y
_atom_site_fract_z
_atom_site_U_iso_or_equiv
_atom_site_adp_type
_atom_site_calc_flag
_atom_site_refinement_flags
_atom_site_occupancy
_atom_site_disorder_assembly
_atom_site_disorder_group
C C1 0.28645(17) 0.69390(14) 0.48088(14) 0.0392(3) Uani d . 1 . .
C C2 0.3072(2) 0.82982(15) 0.46976(16) 0.0491(3) Uani d . 1 . .
H H2 0.3418 0.9237 0.5518 0.059 Uiso calc R 1 . .
C C3 0.2764(2) 0.82263(16) 0.33871(17) 0.0548(4) Uani d . 1 . .
H H3 0.2900 0.9123 0.3317 0.066 Uiso calc R 1 . .
C C4 0.2245(2) 0.68227(17) 0.21357(17) 0.0545(4) Uani d . 1 . .
H H4 0.2054 0.6794 0.1245 0.065 Uiso calc R 1 . .
C C5 0.20191(19) 0.54989(15) 0.22257(14) 0.0456(3) Uani d . 1 . .
H H5 0.1663 0.4572 0.1393 0.055 Uiso calc R 1 . .
C C6 0.23215(17) 0.55232(13) 0.35736(13) 0.0377(3) Uani d . 1 . .
C C7 0.20689(17) 0.41608(13) 0.37264(13) 0.0368(3) Uani d . 1 . .
C C8 0.23830(16) 0.43023(13) 0.51410(13) 0.0369(3) Uani d . 1 . .
C C9 0.21635(19) 0.30332(15) 0.54077(15) 0.0438(3) Uani d . 1 . .
H H9 0.1779 0.2057 0.4642 0.053 Uiso calc R 1 . .
C C10 0.2506(2) 0.32195(17) 0.67683(16) 0.0513(4) Uani d . 1 . .
H H10 0.2353 0.2375 0.6924 0.062 Uiso calc R 1 . .
C C11 0.3088(2) 0.46790(18) 0.79260(16) 0.0554(4) Uani d . 1 . .
H H11 0.3326 0.4797 0.8850 0.066 Uiso calc R 1 . .
C C12 0.3312(2) 0.59339(17) 0.77252(14) 0.0512(4) Uani d . 1 . .
H H12 0.3695 0.6900 0.8507 0.061 Uiso calc R 1 . .
C C13 0.29601(17) 0.57631(14) 0.63302(13) 0.0393(3) Uani d . 1 . .
N N1 0.31813(16) 0.70224(12) 0.61313(12) 0.0437(3) Uani d D 1 . .
N N2 0.15562(19) 0.28113(13) 0.25875(12) 0.0507(3) Uani d D 1 . .
N N3 0.0612(2) 1.10579(12) 0.88933(12) 0.0521(3) Uani d . 1 . .
O O1 0.22383(17) 1.19337(12) 0.95048(12) 0.0721(4) Uani d . 1 . .
O O2 0.04483(18) 1.00530(11) 0.76309(11) 0.0674(3) Uani d . 1 . .
O O3 -0.08334(18) 1.12104(15) 0.95548(12) 0.0739(4) Uani d . 1 . .
O O4 0.4979(2) 0.98619(13) 0.83821(14) 0.0775(4) Uani d D 1 . .
H H1 0.361(2) 0.7928(17) 0.6889(16) 0.062(5) Uiso d D 1 . .
H H2A 0.133(2) 0.2695(19) 0.1668(16) 0.061(4) Uiso d D 1 . .
H H2B 0.126(2) 0.1971(17) 0.2686(18) 0.067(5) Uiso d D 1 . .
H H4A 0.626(2) 1.017(2) 0.883(2) 0.094(7) Uiso d D 1 . .
H H4B 0.422(3) 1.057(2) 0.875(2) 0.098(7) Uiso d D 1 . .

loop_
_atom_site_aniso_label
_atom_site_aniso_U_11
_atom_site_aniso_U_22
_atom_site_aniso_U_33
_atom_site_aniso_U_12
_atom_site_aniso_U_13
_atom_site_aniso_U_23
C1 0.0320(6) 0.0385(6) 0.0459(7) 0.0080(5) 0.0077(5) 0.0183(6)
C2 0.0462(7) 0.0360(6) 0.0613(9) 0.0068(5) 0.0078(6) 0.0200(6)
C3 0.0529(8) 0.0489(8) 0.0750(10) 0.0128(6) 0.0108(7) 0.0386(8)
C4 0.0580(8) 0.0612(9) 0.0577(9) 0.0190(7) 0.0121(6) 0.0369(8)
C5 0.0480(7) 0.0453(7) 0.0441(7) 0.0138(6) 0.0073(5) 0.0202(6)
C6 0.0321(6) 0.0383(6) 0.0432(7) 0.0097(5) 0.0083(5) 0.0183(6)
C7 0.0315(6) 0.0356(6) 0.0398(7) 0.0079(5) 0.0061(5) 0.0142(5)
C8 0.0288(6) 0.0407(7) 0.0418(7) 0.0092(5) 0.0076(5) 0.0189(6)
C9 0.0407(7) 0.0435(7) 0.0495(7) 0.0097(5) 0.0093(5) 0.0229(6)
C10 0.0475(7) 0.0610(9) 0.0605(9) 0.0167(6) 0.0154(6) 0.0387(8)
C11 0.0543(8) 0.0750(10) 0.0448(8) 0.0185(7) 0.0128(6) 0.0325(8)
C12 0.0494(8) 0.0565(8) 0.0390(7) 0.0103(6) 0.0078(6) 0.0148(6)
C13 0.0326(6) 0.0428(7) 0.0399(7) 0.0084(5) 0.0077(5) 0.0166(6)
N1 0.0450(6) 0.0353(6) 0.0412(6) 0.0056(5) 0.0052(5) 0.0107(5)
N2 0.0694(8) 0.0356(6) 0.0397(6) 0.0073(5) 0.0013(5) 0.0133(5)
N3 0.0707(8) 0.0388(6) 0.0428(6) 0.0083(6) -0.0041(6) 0.0182(5)
O1 0.0757(8) 0.0523(6) 0.0587(7) -0.0043(6) -0.0034(6) 0.0076(5)
O2 0.0965(8) 0.0445(6) 0.0431(6) 0.0017(5) -0.0006(5) 0.0100(5)
O3 0.0681(7) 0.0950(9) 0.0604(7) 0.0244(6) 0.0096(6) 0.0358(7)
O4 0.0701(8) 0.0541(7) 0.0758(8) 0.0067(6) -0.0002(6) 0.0060(6)

loop_
_atom_type_symbol
_atom_type_description
_atom_type_scat_dispersion_real
_atom_type_scat_dispersion_imag
_atom_type_scat_source
C C 0.0033 0.0016 'International Tables Vol C Tables 4.2.6.8 and 6.1.1.4'
H H 0.0000 0.0000 'International Tables Vol C Tables 4.2.6.8 and 6.1.1.4'
N N 0.0061 0.0033 'International Tables Vol C Tables 4.2.6.8 and 6.1.1.4'
O O 0.0106 0.0060 'International Tables Vol C Tables 4.2.6.8 and 6.1.1.4'

loop_
_geom_angle_atom_site_label_1
_geom_angle_atom_site_label_2
_geom_angle_atom_site_label_3
_geom_angle_site_symmetry_1
_geom_angle_site_symmetry_3
_geom_angle
_geom_angle_publ_flag
N1 C1 C6 . . 120.53(11) ?
N1 C1 C2 . . 119.19(12) ?
C6 C1 C2 . . 120.28(12) ?
C3 C2 C1 . . 119.60(13) ?
C3 C2 H2 . . 120.2 ?
C1 C2 H2 . . 120.2 ?
C2 C3 C4 . . 121.12(13) ?
C2 C3 H3 . . 119.4 ?
C4 C3 H3 . . 119.4 ?
C5 C4 C3 . . 120.01(13) ?
C5 C4 H4 . . 120.0 ?
C3 C4 H4 . . 120.0 ?
C4 C5 C6 . . 120.69(13) ?
C4 C5 H5 . . 119.7 ?
C6 C5 H5 . . 119.7 ?
C1 C6 C5 . . 118.30(11) ?
C1 C6 C7 . . 118.91(11) ?
C5 C6 C7 . . 122.78(11) ?
N2 C7 C8 . . 120.83(11) ?
N2 C7 C6 . . 120.48(11) ?
C8 C7 C6 . . 118.70(11) ?
C13 C8 C9 . . 117.72(11) ?
C13 C8 C7 . . 119.16(11) ?
C9 C8 C7 . . 123.11(11) ?
C10 C9 C8 . . 121.15(13) ?
C10 C9 H9 . . 119.4 ?
C8 C9 H9 . . 119.4 ?
C9 C10 C11 . . 119.94(13) ?
C9 C10 H10 . . 120.0 ?
C11 C10 H10 . . 120.0 ?
C12 C11 C10 . . 121.11(13) ?
C12 C11 H11 . . 119.4 ?
C10 C11 H11 . . 119.4 ?
C11 C12 C13 . . 119.71(13) ?
C11 C12 H12 . . 120.1 ?
C13 C12 H12 . . 120.1 ?
N1 C13 C12 . . 119.63(12) ?
N1 C13 C8 . . 120.00(11) ?
C12 C13 C8 . . 120.37(12) ?
C1 N1 C13 . . 122.68(11) ?
C1 N1 H1 . . 118.7(11) ?
C13 N1 H1 . . 118.6(11) ?
C7 N2 H2A . . 122.2(10) ?
C7 N2 H2B . . 120.4(11) ?
H2A N2 H2B . . 116.9(16) ?
O2 N3 O1 . . 119.79(14) ?
O2 N3 O3 . . 120.94(13) ?
O1 N3 O3 . . 119.27(12) ?
H4A O4 H4B . . 114(2) ?

loop_
_geom_bond_atom_site_label_1
_geom_bond_atom_site_label_2
_geom_bond_site_symmetry_2
_geom_bond_distance
_geom_bond_publ_flag
C1 N1 . 1.3641(18) ?
C1 C6 . 1.4024(18) ?
C1 C2 . 1.4127(18) ?
C2 C3 . 1.356(2) ?
C2 H2 . 0.9300 ?
C3 C4 . 1.403(2) ?
C3 H3 . 0.9300 ?
C4 C5 . 1.3654(19) ?
C4 H4 . 0.9300 ?
C5 C6 . 1.4163(18) ?
C5 H5 . 0.9300 ?
C6 C7 . 1.4393(17) ?
C7 N2 . 1.3186(16) ?
C7 C8 . 1.4361(17) ?
C8 C13 . 1.4091(18) ?
C8 C9 . 1.4178(17) ?
C9 C10 . 1.364(2) ?
C9 H9 . 0.9300 ?
C10 C11 . 1.396(2) ?
C10 H10 . 0.9300 ?
C11 C12 . 1.362(2) ?
C11 H11 . 0.9300 ?
C12 C13 . 1.4061(19) ?
C12 H12 . 0.9300 ?
C13 N1 . 1.3650(17) ?
N1 H1 . 0.887(14) ?
N2 H2A . 0.925(14) ?
N2 H2B . 0.895(14) ?
N3 O2 . 1.2411(15) ?
N3 O1 . 1.2417(16) ?
N3 O3 . 1.2417(17) ?
O4 H4A . 0.909(16) ?
O4 H4B . 0.901(16) ?

loop_
_geom_hbond_atom_site_label_D
_geom_hbond_atom_site_label_H
_geom_hbond_atom_site_label_A
_geom_hbond_site_symmetry_A
_geom_hbond_distance_DH
_geom_hbond_distance_HA
_geom_hbond_distance_DA
_geom_hbond_angle_DHA
N2 H2A O1 1_544 0.925(14) 2.230(15) 3.0619(17) 149.4(14)
N2 H2A O3 1_544 0.925(14) 2.304(15) 3.0662(16) 139.5(13)
N2 H2B O2 2_566 0.895(14) 2.070(14) 2.9123(15) 156.5(15)
O4 H4A O3 1_655 0.909(16) 2.030(17) 2.9147(18) 164.1(19)
N1 H1 O4 . 0.887(14) 1.909(14) 2.7867(15) 169.6(15)
O4 H4B O1 . 0.901(16) 2.010(16) 2.9058(18) 173(2)
O4 H4B O2 . 0.901(16) 2.64(2) 3.2039(19) 121.5(18)

loop_
_geom_torsion_atom_site_label_1
_geom_torsion_atom_site_label_2
_geom_torsion_atom_site_label_3
_geom_torsion_atom_site_label_4
_geom_torsion_site_symmetry_1
_geom_torsion_site_symmetry_2
_geom_torsion_site_symmetry_3
_geom_torsion_site_symmetry_4
_geom_torsion
_geom_torsion_publ_flag
N1 C1 C2 C3 . . . . 179.86(12) ?
C6 C1 C2 C3 . . . . -0.71(19) ?
C1 C2 C3 C4 . . . . -0.1(2) ?
C2 C3 C4 C5 . . . . 0.7(2) ?
C3 C4 C5 C6 . . . . -0.6(2) ?
N1 C1 C6 C5 . . . . -179.71(11) ?
C2 C1 C6 C5 . . . . 0.87(17) ?
N1 C1 C6 C7 . . . . 1.12(17) ?
C2 C1 C6 C7 . . . . -178.31(10) ?
C4 C5 C6 C1 . . . . -0.23(19) ?
C4 C5 C6 C7 . . . . 178.91(11) ?
C1 C6 C7 N2 . . . . 179.90(11) ?
C5 C6 C7 N2 . . . . 0.77(19) ?
C1 C6 C7 C8 . . . . -0.01(16) ?
C5 C6 C7 C8 . . . . -179.14(11) ?
N2 C7 C8 C13 . . . . 179.02(11) ?
C6 C7 C8 C13 . . . . -1.08(16) ?
N2 C7 C8 C9 . . . . -0.21(19) ?
C6 C7 C8 C9 . . . . 179.70(10) ?
C13 C8 C9 C10 . . . . -0.24(18) ?
C7 C8 C9 C10 . . . . 179.00(11) ?
C8 C9 C10 C11 . . . . -0.1(2) ?
C9 C10 C11 C12 . . . . 0.4(2) ?
C10 C11 C12 C13 . . . . -0.2(2) ?
C11 C12 C13 N1 . . . . 179.87(12) ?
C11 C12 C13 C8 . . . . -0.1(2) ?
C9 C8 C13 N1 . . . . -179.64(10) ?
C7 C8 C13 N1 . . . . 1.09(17) ?
C9 C8 C13 C12 . . . . 0.38(17) ?
C7 C8 C13 C12 . . . . -178.89(11) ?
C6 C1 N1 C13 . . . . -1.16(18) ?
C2 C1 N1 C13 . . . . 178.27(10) ?
C12 C13 N1 C1 . . . . -179.99(11) ?
C8 C13 N1 C1 . . . . 0.03(18) ?
